data_7213828
loop_
_publ_author_name
'Chen, Yanmei'
'She, Shixiong'
'Gao, Qian'
'Gao, Dandan'
'Wang, Derong'
'Li, Yahong'
'Liu, Wei'
'Li, Wu'

_publ_section_title
;
 Synthesis, structures and properties of the first series of SrII--MII (M
 = Cu, Co, Ni and Zn) coordination polymers based on
 pyridine-2,5-dicarboxylic acid
;
_journal_issue 6
_journal_name_full CrystEngComm
_journal_page_first 1091
_journal_paper_doi 10.1039/c3ce41975d
_journal_volume 16
_journal_year 2014
_chemical_formula_moiety 'C14 H14 Cu N2 O12 Sr'
_chemical_formula_sum 'C14 H14 Cu N2 O12 Sr'
_chemical_formula_weight 553.44
_chemical_name_systematic
; 
 ? 
;
_space_group_IT_number 2
_symmetry_cell_setting triclinic
_symmetry_space_group_name_Hall '-P 1'
_symmetry_space_group_name_H-M 'P -1'
_atom_sites_solution_hydrogens geom
_atom_sites_solution_primary direct
_atom_sites_solution_secondary difmap
_audit_creation_method SHELXL-97
_cell_angle_alpha 98.50(3)
_cell_angle_beta 94.57(3)
_cell_angle_gamma 92.14(3)
_cell_formula_units_Z 2
_cell_length_a 7.4636(15)
_cell_length_b 10.502(2)
_cell_length_c 11.744(2)
_cell_measurement_reflns_used 7736
_cell_measurement_temperature 293(2)
_cell_measurement_theta_max 28.246
_cell_measurement_theta_min 2.428
_cell_volume 906.4(3)
_computing_cell_refinement 'SAINT (Bruker, 2005)'
_computing_data_collection 'APEX-II (Bruker, 2005)'
_computing_data_reduction 'SAINT (Bruker, 2005)'
_computing_molecular_graphics 'SHELXTL (Sheldrick, 2008) and DIAMOND (Brandenburg, 1999)'
_computing_publication_material 'SHELXTL (Sheldrick, 2008)'
_computing_structure_refinement 'SHELXL-97 (Sheldrick, 2008)'
_computing_structure_solution 'SHELXS-97 (Sheldrick, 2008)'
_diffrn_ambient_temperature 293(2)
_diffrn_measured_fraction_theta_full 0.998
_diffrn_measured_fraction_theta_max 0.998
_diffrn_measurement_device_type 'Bruker APEXII CCD'
_diffrn_measurement_method '\f and \w scans'
_diffrn_radiation_monochromator graphite
_diffrn_radiation_source 'fine-focus sealed tube'
_diffrn_radiation_type MoK\a
_diffrn_radiation_wavelength 0.71073
_diffrn_reflns_av_R_equivalents 0.0224
_diffrn_reflns_av_unetI/netI 0.0208
_diffrn_reflns_limit_h_max 9
_diffrn_reflns_limit_h_min -9
_diffrn_reflns_limit_k_max 14
_diffrn_reflns_limit_k_min -14
_diffrn_reflns_limit_l_max 15
_diffrn_reflns_limit_l_min -15
_diffrn_reflns_number 17094
_diffrn_reflns_theta_full 28.46
_diffrn_reflns_theta_max 28.46
_diffrn_reflns_theta_min 1.76
_exptl_absorpt_coefficient_mu 4.188
_exptl_absorpt_correction_T_max 0.6795
_exptl_absorpt_correction_T_min 0.4734
_exptl_absorpt_correction_type multi-scan
_exptl_absorpt_process_details 'SADABS (Bruker, 2005)'
_exptl_crystal_colour blue
_exptl_crystal_density_diffrn 2.028
_exptl_crystal_density_meas ?
_exptl_crystal_density_method 'not measured'
_exptl_crystal_description platy
_exptl_crystal_F_000 550
_exptl_crystal_size_max 0.21
_exptl_crystal_size_mid 0.11
_exptl_crystal_size_min 0.10
_refine_diff_density_max 0.458
_refine_diff_density_min -0.374
_refine_diff_density_rms 0.065
_refine_ls_extinction_method none
_refine_ls_goodness_of_fit_ref 1.023
_refine_ls_hydrogen_treatment constr
_refine_ls_matrix_type full
_refine_ls_number_parameters 271
_refine_ls_number_reflns 4553
_refine_ls_number_restraints 0
_refine_ls_restrained_S_all 1.023
_refine_ls_R_factor_all 0.0290
_refine_ls_R_factor_gt 0.0220
_refine_ls_shift/su_max 0.001
_refine_ls_shift/su_mean 0.000
_refine_ls_structure_factor_coef Fsqd
_refine_ls_weighting_details 'calc w=1/[\s^2^(Fo^2^)+(0.0346P)^2^+0.2773P] where P=(Fo^2^+2Fc^2^)/3'
_refine_ls_weighting_scheme calc
_refine_ls_wR_factor_gt 0.0568
_refine_ls_wR_factor_ref 0.0594
_reflns_number_gt 3990
_reflns_number_total 4553
_reflns_threshold_expression >2sigma(I)
_cod_data_source_file c3ce41975d.txt
_cod_data_source_block 2
_cod_depositor_comments
;
The following automatic conversions were performed:

'_exptl_crystal_density_meas' value 'not measured' was changed to '?'
- the value is perceived as not measured.

Automatic conversion script
Id: cif_fix_values 3008 2015-01-20 13:52:24Z robertas 
;
_cod_original_sg_symbol_Hall '-p 1'
_cod_database_code 7213828

loop_
_symmetry_equiv_pos_as_xyz
'x, y, z'
'-x, -y, -z'

loop_
_atom_site_label
_atom_site_type_symbol
_atom_site_fract_x
_atom_site_fract_y
_atom_site_fract_z
_atom_site_U_iso_or_equiv
_atom_site_adp_type
_atom_site_occupancy
_atom_site_symmetry_multiplicity
_atom_site_calc_flag
_atom_site_refinement_flags
O1 O -0.1159(2) 0.37753(12) 0.17417(12) 0.0315(3) Uani 1 1 d .
N1 N 0.0724(2) 0.56339(14) 0.30704(13) 0.0212(3) Uani 1 1 d .
C1 C 0.0814(2) 0.44649(16) 0.34047(15) 0.0212(3) Uani 1 1 d .
Cu1 Cu -0.08851(3) 0.55972(2) 0.165581(18) 0.02398(7) Uani 1 1 d .
Sr2 Sr 0.46613(2) 0.988069(15) 0.318393(14) 0.02275(6) Uani 1 1 d .
O2 O -0.0396(2) 0.23232(13) 0.28629(14) 0.0380(4) Uani 1 1 d .
C2 C 0.1861(3) 0.42717(17) 0.43793(16) 0.0249(4) Uani 1 1 d .
H2 H 0.1902 0.3459 0.4602 0.030 Uiso 1 1 calc R
N2 N 0.2212(2) 0.45142(14) -0.01139(13) 0.0213(3) Uani 1 1 d .
O3 O 0.3979(2) 0.86705(12) 0.48396(11) 0.0302(3) Uani 1 1 d .
C3 C 0.2852(3) 0.53158(17) 0.50196(15) 0.0239(4) Uani 1 1 d .
H3 H 0.3553 0.5211 0.5687 0.029 Uiso 1 1 calc R
O4 O 0.4689(2) 0.75739(13) 0.62641(12) 0.0352(3) Uani 1 1 d .
C4 C 0.2799(2) 0.65187(16) 0.46637(15) 0.0211(3) Uani 1 1 d .
C5 C 0.1691(2) 0.66379(16) 0.36802(15) 0.0223(4) Uani 1 1 d .
H5 H 0.1622 0.7441 0.3439 0.027 Uiso 1 1 calc R
O5 O 0.0359(2) 0.26251(13) -0.14480(12) 0.0326(3) Uani 1 1 d .
C6 C -0.0322(3) 0.34176(17) 0.26221(16) 0.0243(4) Uani 1 1 d .
O6 O 0.1325(2) 0.11627(13) -0.03961(13) 0.0411(4) Uani 1 1 d .
C7 C 0.3912(2) 0.76675(16) 0.53092(15) 0.0220(4) Uani 1 1 d .
O7 O 0.67322(19) 0.63748(13) 0.27412(12) 0.0309(3) Uani 1 1 d .
O8 O 0.4625(2) 0.76210(13) 0.21244(13) 0.0362(3) Uani 1 1 d .
C8 C 0.2407(3) 0.33289(16) 0.01791(15) 0.0227(4) Uani 1 1 d .
O9 O 0.7896(2) 0.88832(15) 0.37482(13) 0.0388(4) Uani 1 1 d .
H9A H 0.8857 0.9171 0.3517 0.058 Uiso 1 1 d R
H9B H 0.7727 0.8119 0.3387 0.058 Uiso 1 1 d R
C9 C 0.3551(3) 0.31224(18) 0.11057(16) 0.0281(4) Uani 1 1 d .
H9 H 0.3677 0.2296 0.1287 0.034 Uiso 1 1 calc R
O10 O 0.6658(2) 1.06912(16) 0.17554(15) 0.0505(5) Uani 1 1 d .
H10A H 0.7330 1.0170 0.1385 0.076 Uiso 1 1 d R
H10B H 0.7602 1.1172 0.1973 0.076 Uiso 1 1 d R
C10 C 0.4509(3) 0.41687(18) 0.17622(16) 0.0259(4) Uani 1 1 d .
H10 H 0.5311 0.4050 0.2381 0.031 Uiso 1 1 calc R
O11 O 0.2389(2) 0.98189(18) 0.14249(14) 0.0522(5) Uani 1 1 d .
H11A H 0.1527 0.9250 0.1349 0.078 Uiso 1 1 d R
H11B H 0.2156 1.0369 0.0977 0.078 Uiso 1 1 d R
C11 C 0.4265(2) 0.53945(16) 0.14907(14) 0.0213(3) Uani 1 1 d .
O12 O 0.1465(2) 1.04353(15) 0.38393(13) 0.0394(4) Uani 1 1 d .
H12A H 0.1584 1.0631 0.4571 0.059 Uiso 1 1 d R
H12B H 0.0879 1.1041 0.3602 0.059 Uiso 1 1 d R
C12 C 0.3088(2) 0.55320(16) 0.05417(15) 0.0211(3) Uani 1 1 d .
H12 H 0.2907 0.6352 0.0359 0.025 Uiso 1 1 calc R
C13 C 0.1296(3) 0.22719(18) -0.06020(16) 0.0268(4) Uani 1 1 d .
C14 C 0.5284(3) 0.65663(17) 0.21783(15) 0.0229(4) Uani 1 1 d .

loop_
_atom_site_aniso_label
_atom_site_aniso_U_11
_atom_site_aniso_U_22
_atom_site_aniso_U_33
_atom_site_aniso_U_23
_atom_site_aniso_U_13
_atom_site_aniso_U_12
O1 0.0362(8) 0.0211(6) 0.0337(7) 0.0022(5) -0.0142(6) -0.0028(6)
N1 0.0204(8) 0.0198(7) 0.0224(7) 0.0038(6) -0.0043(6) -0.0009(6)
C1 0.0205(9) 0.0189(8) 0.0236(8) 0.0025(6) -0.0002(7) 0.0001(7)
Cu1 0.02677(13) 0.01972(11) 0.02340(12) 0.00368(8) -0.00957(9) -0.00224(9)
Sr2 0.02850(10) 0.01674(8) 0.02135(9) 0.00191(6) -0.00529(6) -0.00106(6)
O2 0.0431(9) 0.0203(6) 0.0476(9) 0.0078(6) -0.0171(7) -0.0057(6)
C2 0.0288(10) 0.0185(8) 0.0270(9) 0.0057(7) -0.0031(7) -0.0002(7)
N2 0.0220(8) 0.0200(7) 0.0210(7) 0.0028(5) -0.0030(6) -0.0001(6)
O3 0.0425(8) 0.0200(6) 0.0268(7) 0.0063(5) -0.0076(6) -0.0063(6)
C3 0.0259(10) 0.0228(8) 0.0224(8) 0.0052(7) -0.0050(7) 0.0001(7)
O4 0.0503(9) 0.0224(6) 0.0294(7) 0.0054(5) -0.0178(6) -0.0047(6)
C4 0.0217(9) 0.0191(8) 0.0211(8) 0.0010(6) -0.0019(7) -0.0003(7)
C5 0.0236(9) 0.0173(8) 0.0253(9) 0.0046(6) -0.0029(7) -0.0006(7)
O5 0.0376(8) 0.0257(7) 0.0314(7) 0.0060(6) -0.0142(6) -0.0081(6)
C6 0.0221(9) 0.0195(8) 0.0293(9) 0.0007(7) -0.0037(7) 0.0004(7)
O6 0.0573(10) 0.0221(7) 0.0412(9) 0.0085(6) -0.0153(7) -0.0089(7)
C7 0.0244(9) 0.0180(8) 0.0221(8) 0.0008(6) -0.0030(7) -0.0005(7)
O7 0.0295(8) 0.0280(7) 0.0317(7) -0.0001(5) -0.0098(6) -0.0004(6)
O8 0.0426(9) 0.0208(6) 0.0397(8) -0.0056(6) -0.0123(7) 0.0041(6)
C8 0.0245(9) 0.0192(8) 0.0233(8) 0.0024(6) -0.0014(7) -0.0021(7)
O9 0.0363(9) 0.0355(8) 0.0395(8) -0.0068(6) -0.0033(7) -0.0008(7)
C9 0.0354(11) 0.0209(8) 0.0271(9) 0.0070(7) -0.0072(8) -0.0022(8)
O10 0.0537(11) 0.0406(9) 0.0543(10) -0.0054(8) 0.0184(9) -0.0156(8)
C10 0.0295(10) 0.0243(9) 0.0226(9) 0.0045(7) -0.0065(7) -0.0008(7)
O11 0.0538(11) 0.0564(11) 0.0444(9) 0.0226(8) -0.0236(8) -0.0214(9)
C11 0.0231(9) 0.0205(8) 0.0187(8) -0.0005(6) 0.0003(7) -0.0008(7)
O12 0.0425(9) 0.0410(8) 0.0359(8) 0.0102(7) -0.0017(7) 0.0135(7)
C12 0.0227(9) 0.0173(7) 0.0228(8) 0.0019(6) -0.0003(7) 0.0018(7)
C13 0.0301(10) 0.0224(8) 0.0259(9) 0.0027(7) -0.0043(8) -0.0056(7)
C14 0.0270(10) 0.0212(8) 0.0185(8) -0.0012(6) -0.0001(7) -0.0021(7)

loop_
_atom_type_symbol
_atom_type_description
_atom_type_scat_dispersion_real
_atom_type_scat_dispersion_imag
_atom_type_scat_source
C C 0.0033 0.0016 'International Tables Vol C Tables 4.2.6.8 and 6.1.1.4'
H H 0.0000 0.0000 'International Tables Vol C Tables 4.2.6.8 and 6.1.1.4'
Cu Cu 0.3201 1.2651 'International Tables Vol C Tables 4.2.6.8 and 6.1.1.4'
N N 0.0061 0.0033 'International Tables Vol C Tables 4.2.6.8 and 6.1.1.4'
O O 0.0106 0.0060 'International Tables Vol C Tables 4.2.6.8 and 6.1.1.4'
Sr Sr -1.5307 3.2498 'International Tables Vol C Tables 4.2.6.8 and 6.1.1.4'

loop_
_geom_angle_atom_site_label_1
_geom_angle_atom_site_label_2
_geom_angle_atom_site_label_3
_geom_angle
_geom_angle_site_symmetry_1
_geom_angle_site_symmetry_3
C6 O1 Cu1 115.08(11) . .
C5 N1 C1 119.75(15) . .
C5 N1 Cu1 128.17(12) . .
C1 N1 Cu1 112.07(12) . .
N1 C1 C2 121.77(16) . .
N1 C1 C6 113.94(15) . .
C2 C1 C6 124.29(15) . .
O1 Cu1 O5 172.71(7) . 2_565
O1 Cu1 N1 83.64(6) . .
O5 Cu1 N1 96.48(6) 2_565 .
O1 Cu1 N2 95.39(7) . 2_565
O5 Cu1 N2 83.47(6) 2_565 2_565
N1 Cu1 N2 172.02(7) . 2_565
O1 Cu1 O7 100.15(6) . 1_455
O5 Cu1 O7 87.14(6) 2_565 1_455
N1 Cu1 O7 91.41(6) . 1_455
N2 Cu1 O7 96.55(6) 2_565 1_455
O8 Sr2 O10 91.14(6) . .
O8 Sr2 O3 81.31(5) . .
O10 Sr2 O3 154.83(6) . .
O8 Sr2 O11 74.55(6) . .
O10 Sr2 O11 79.37(6) . .
O3 Sr2 O11 120.85(5) . .
O8 Sr2 O12 110.85(6) . .
O10 Sr2 O12 134.33(6) . .
O3 Sr2 O12 70.38(5) . .
O11 Sr2 O12 69.54(6) . .
O8 Sr2 O4 161.21(5) . 2_676
O10 Sr2 O4 70.11(6) . 2_676
O3 Sr2 O4 116.18(5) . 2_676
O11 Sr2 O4 99.90(6) . 2_676
O12 Sr2 O4 82.96(6) . 2_676
O8 Sr2 O3 141.04(5) . 2_676
O10 Sr2 O3 100.62(5) . 2_676
O3 Sr2 O3 72.32(5) . 2_676
O11 Sr2 O3 143.95(6) . 2_676
O12 Sr2 O3 86.97(6) . 2_676
O4 Sr2 O3 48.72(4) 2_676 2_676
O8 Sr2 O9 72.30(5) . .
O10 Sr2 O9 77.77(6) . .
O3 Sr2 O9 77.05(5) . .
O11 Sr2 O9 138.94(6) . .
O12 Sr2 O9 146.08(5) . .
O4 Sr2 O9 103.70(5) 2_676 .
O3 Sr2 O9 74.16(5) 2_676 .
O8 Sr2 C7 158.90(5) . 2_676
O10 Sr2 C7 82.65(6) . 2_676
O3 Sr2 C7 95.80(5) . 2_676
O11 Sr2 C7 123.50(6) . 2_676
O12 Sr2 C7 87.43(6) . 2_676
O4 Sr2 C7 24.31(4) 2_676 2_676
O3 Sr2 C7 24.76(4) 2_676 2_676
O9 Sr2 C7 86.66(5) . 2_676
O8 Sr2 Sr2 113.75(4) . 2_676
O10 Sr2 Sr2 131.53(5) . 2_676
O3 Sr2 Sr2 37.24(3) . 2_676
O11 Sr2 Sr2 145.37(5) . 2_676
O12 Sr2 Sr2 76.34(4) . 2_676
O4 Sr2 Sr2 81.21(4) 2_676 2_676
O3 Sr2 Sr2 35.09(3) 2_676 2_676
O9 Sr2 Sr2 72.03(4) . 2_676
C7 Sr2 Sr2 58.95(4) 2_676 2_676
C1 C2 C3 118.53(16) . .
C1 C2 H2 120.7 . .
C3 C2 H2 120.7 . .
C12 N2 C8 119.40(15) . .
C12 N2 Cu1 129.14(12) . 2_565
C8 N2 Cu1 110.74(12) . 2_565
C7 O3 Sr2 152.56(13) . .
C7 O3 Sr2 92.18(10) . 2_676
Sr2 O3 Sr2 107.68(5) . 2_676
C2 C3 C4 119.98(16) . .
C2 C3 H3 120.0 . .
C4 C3 H3 120.0 . .
C7 O4 Sr2 93.15(11) . 2_676
C3 C4 C5 117.98(16) . .
C3 C4 C7 121.66(16) . .
C5 C4 C7 120.37(15) . .
N1 C5 C4 121.97(16) . .
N1 C5 H5 119.0 . .
C4 C5 H5 119.0 . .
C13 O5 Cu1 113.92(12) . 2_565
O2 C6 O1 125.06(17) . .
O2 C6 C1 119.76(16) . .
O1 C6 C1 115.18(15) . .
O4 C7 O3 124.16(16) . .
O4 C7 C4 118.49(15) . .
O3 C7 C4 117.35(15) . .
O4 C7 Sr2 62.54(10) . 2_676
O3 C7 Sr2 63.06(9) . 2_676
C4 C7 Sr2 166.97(13) . 2_676
C14 O7 Cu1 116.85(12) . 1_655
C14 O8 Sr2 142.04(12) . .
N2 C8 C9 121.99(16) . .
N2 C8 C13 114.23(15) . .
C9 C8 C13 123.77(16) . .
Sr2 O9 H9A 120.5 . .
Sr2 O9 H9B 100.5 . .
H9A O9 H9B 105.0 . .
C8 C9 C10 118.71(17) . .
C8 C9 H9 120.6 . .
C10 C9 H9 120.6 . .
Sr2 O10 H10A 119.3 . .
Sr2 O10 H10B 122.3 . .
H10A O10 H10B 87.0 . .
C9 C10 C11 119.53(17) . .
C9 C10 H10 120.2 . .
C11 C10 H10 120.2 . .
Sr2 O11 H11A 116.6 . .
Sr2 O11 H11B 131.8 . .
H11A O11 H11B 109.7 . .
C10 C11 C12 118.66(16) . .
C10 C11 C14 121.53(16) . .
C12 C11 C14 119.78(16) . .
Sr2 O12 H12A 106.8 . .
Sr2 O12 H12B 122.1 . .
H12A O12 H12B 104.9 . .
N2 C12 C11 121.62(16) . .
N2 C12 H12 119.2 . .
C11 C12 H12 119.2 . .
O6 C13 O5 124.56(17) . .
O6 C13 C8 119.81(17) . .
O5 C13 C8 115.63(16) . .
O8 C14 O7 126.32(17) . .
O8 C14 C11 116.87(16) . .
O7 C14 C11 116.80(16) . .

loop_
_geom_bond_atom_site_label_1
_geom_bond_atom_site_label_2
_geom_bond_distance
_geom_bond_site_symmetry_2
O1 C6 1.277(2) .
O1 Cu1 1.9350(14) .
N1 C5 1.336(2) .
N1 C1 1.346(2) .
N1 Cu1 1.9654(16) .
C1 C2 1.378(2) .
C1 C6 1.510(2) .
Cu1 O5 1.9479(14) 2_565
Cu1 N2 1.9791(16) 2_565
Cu1 O7 2.3698(17) 1_455
Sr2 O8 2.5095(15) .
Sr2 O10 2.5469(18) .
Sr2 O3 2.5485(14) .
Sr2 O11 2.5579(17) .
Sr2 O12 2.6244(18) .
Sr2 O4 2.6725(15) 2_676
Sr2 O3 2.6828(16) 2_676
Sr2 O9 2.7394(18) .
Sr2 C7 3.007(2) 2_676
Sr2 Sr2 4.2243(8) 2_676
O2 C6 1.224(2) .
C2 C3 1.386(2) .
C2 H2 0.9300 .
N2 C12 1.337(2) .
N2 C8 1.349(2) .
N2 Cu1 1.9791(15) 2_565
O3 C7 1.260(2) .
O3 Sr2 2.6828(16) 2_676
C3 C4 1.389(2) .
C3 H3 0.9300 .
O4 C7 1.240(2) .
O4 Sr2 2.6725(15) 2_676
C4 C5 1.390(2) .
C4 C7 1.508(2) .
C5 H5 0.9300 .
O5 C13 1.277(2) .
O5 Cu1 1.9479(14) 2_565
O6 C13 1.225(2) .
C7 Sr2 3.007(2) 2_676
O7 C14 1.260(2) .
O7 Cu1 2.3698(17) 1_655
O8 C14 1.236(2) .
C8 C9 1.377(3) .
C8 C13 1.507(2) .
O9 H9A 0.8478 .
O9 H9B 0.8507 .
C9 C10 1.384(3) .
C9 H9 0.9300 .
O10 H10A 0.8511 .
O10 H10B 0.8500 .
C10 C11 1.386(2) .
C10 H10 0.9300 .
O11 H11A 0.8515 .
O11 H11B 0.8503 .
C11 C12 1.391(2) .
C11 C14 1.511(2) .
O12 H12A 0.8500 .
O12 H12B 0.8528 .
C12 H12 0.9300 .

loop_
_geom_hbond_atom_site_label_D
_geom_hbond_atom_site_label_H
_geom_hbond_atom_site_label_A
_geom_hbond_distance_DH
_geom_hbond_distance_HA
_geom_hbond_distance_DA
_geom_hbond_angle_DHA
_geom_hbond_site_symmetry_A
O9 H9A O12 0.85 2.29 3.056(2) 150.9 1_655
O9 H9B O7 0.85 1.97 2.799(2) 164.9 .
O12 H12A O9 0.85 1.97 2.816(2) 174.6 2_676
O12 H12B O2 0.85 1.94 2.793(2) 172.7 1_565
O10 H10A O6 0.85 2.03 2.879(3) 173.5 2_665
O10 H10B O2 0.85 2.01 2.840(2) 166.2 1_665
O11 H11A O6 0.85 2.32 3.015(2) 139.1 2_565
O11 H11A O5 0.85 2.40 3.230(2) 164.9 2_565
O11 H11B O6 0.85 1.99 2.811(2) 162.2 1_565
